data_4088824
loop_
_publ_author_name
'Lee, Heejun'
'Campbell, Michael G.'
'Hern\'andez S\'anchez, Ra\'ul'
'B\"orgel, Jonas'
'Raynaud, Jean'
'Parker, Sarah E.'
'Ritter, Tobias'

_publ_section_title
;
 Mechanistic Insight Into High-Spin Iron(I)-Catalyzed Butadiene
 Dimerization
;
_journal_issue 17
_journal_name_full Organometallics
_journal_page_first 2923
_journal_paper_doi 10.1021/acs.organomet.6b00474
_journal_volume 35
_journal_year 2016
_chemical_formula_sum 'C20 H24 Fe N2'
_chemical_formula_weight 348.26
_space_group_IT_number 14
_space_group_name_Hall '-P 2ybc'
_space_group_name_H-M_alt 'P 1 21/c 1'
_symmetry_cell_setting monoclinic
_symmetry_space_group_name_H-M 'P 1 21/c 1'
_atom_sites_solution_hydrogens geom
_atom_sites_solution_primary direct
_atom_sites_solution_secondary difmap
_audit_creation_method SHELXL-97
_cell_angle_alpha 90.00
_cell_angle_beta 106.176(2)
_cell_angle_gamma 90.00
_cell_formula_units_Z 4
_cell_length_a 9.6363(15)
_cell_length_b 21.525(3)
_cell_length_c 8.3280(13)
_cell_measurement_reflns_used 2293
_cell_measurement_temperature 100(1)
_cell_measurement_theta_max 28.9
_cell_measurement_theta_min 2.365
_cell_volume 1659.0(4)
_computing_cell_refinement 'SAINT 7.46A (Bruker-AXS, 2009)'
_computing_data_collection 'APEX2 v2009.3.0 (Bruker-AXS, 2009)'
_computing_data_reduction 'SAINT 7.46A (Bruker-AXS, 2009)'
_computing_molecular_graphics 'Bruker SHELXTL'
_computing_publication_material 'Bruker SHELXTL'
_computing_structure_refinement 'SHELXL-97 (Sheldrick, 2008)'
_computing_structure_solution 'SHELXS-97 (Sheldrick, 2008)'
_diffrn_ambient_temperature 100(1)
_diffrn_measured_fraction_theta_full 0.998
_diffrn_measured_fraction_theta_max 0.998
_diffrn_measurement_device_type 'CCD area detector'
_diffrn_measurement_method 'phi and omega scans'
_diffrn_radiation_monochromator graphite
_diffrn_radiation_source 'fine-focus sealed tube'
_diffrn_radiation_type MoK\a
_diffrn_radiation_wavelength 0.71073
_diffrn_reflns_av_R_equivalents 0.0712
_diffrn_reflns_av_sigmaI/netI 0.0581
_diffrn_reflns_limit_h_max 11
_diffrn_reflns_limit_h_min -11
_diffrn_reflns_limit_k_max 26
_diffrn_reflns_limit_k_min -26
_diffrn_reflns_limit_l_max 10
_diffrn_reflns_limit_l_min -10
_diffrn_reflns_number 15582
_diffrn_reflns_theta_full 25.84
_diffrn_reflns_theta_max 25.84
_diffrn_reflns_theta_min 1.89
_exptl_absorpt_coefficient_mu 0.910
_exptl_absorpt_correction_T_max 0.9645
_exptl_absorpt_correction_T_min 0.7719
_exptl_absorpt_correction_type multi-scan
_exptl_absorpt_process_details 'SADABS (Sheldrick, 2009)'
_exptl_crystal_colour red
_exptl_crystal_density_diffrn 1.394
_exptl_crystal_density_method 'not measured'
_exptl_crystal_description plate
_exptl_crystal_F_000 736
_exptl_crystal_size_max 0.30
_exptl_crystal_size_mid 0.15
_exptl_crystal_size_min 0.04
_refine_diff_density_max 0.391
_refine_diff_density_min -0.364
_refine_diff_density_rms 0.071
_refine_ls_extinction_method none
_refine_ls_goodness_of_fit_ref 1.009
_refine_ls_hydrogen_treatment constr
_refine_ls_matrix_type full
_refine_ls_number_parameters 214
_refine_ls_number_reflns 3208
_refine_ls_number_restraints 0
_refine_ls_restrained_S_all 1.009
_refine_ls_R_factor_all 0.0670
_refine_ls_R_factor_gt 0.0395
_refine_ls_shift/su_max 0.002
_refine_ls_shift/su_mean 0.000
_refine_ls_structure_factor_coef Fsqd
_refine_ls_weighting_details 'calc w=1/[\s^2^(Fo^2^)+(0.0407P)^2^+1.0183P] where P=(Fo^2^+2Fc^2^)/3'
_refine_ls_weighting_scheme calc
_refine_ls_wR_factor_gt 0.0837
_refine_ls_wR_factor_ref 0.0923
_reflns_number_gt 2376
_reflns_number_total 3208
_reflns_threshold_expression >2sigma(I)
_cod_data_source_file om6b00474_si_002.cif
_cod_data_source_block Complex_4
_cod_original_sg_symbol_H-M P2(1)/c
_cod_database_code 4088824

loop_
_symmetry_equiv_pos_as_xyz
'x, y, z'
'-x, y+1/2, -z+1/2'
'-x, -y, -z'
'x, -y-1/2, z-1/2'

loop_
_atom_site_label
_atom_site_type_symbol
_atom_site_fract_x
_atom_site_fract_y
_atom_site_fract_z
_atom_site_U_iso_or_equiv
_atom_site_adp_type
_atom_site_occupancy
_atom_site_symmetry_multiplicity
_atom_site_calc_flag
_atom_site_refinement_flags
Fe1 Fe 0.67370(4) 0.459211(18) 0.65282(5) 0.01310(13) Uani 1 1 d .
N1AA N 0.4957(2) 0.42114(10) 0.5469(3) 0.0136(5) Uani 1 1 d .
N2AA N 0.7196(2) 0.37644(11) 0.7234(3) 0.0146(5) Uani 1 1 d .
C3AA C 0.4868(3) 0.35877(13) 0.5721(3) 0.0158(6) Uani 1 1 d .
C4AA C 0.6287(3) 0.55137(12) 0.5639(3) 0.0136(6) Uani 1 1 d .
C5AA C 0.8581(3) 0.35562(13) 0.8222(3) 0.0136(6) Uani 1 1 d .
C6AA C 0.8727(3) 0.49706(13) 0.7839(4) 0.0181(6) Uani 1 1 d .
H6AA H 0.9568 0.4797 0.8588 0.022 Uiso 1 1 calc R
C7AA C 0.7379(3) 0.52493(13) 0.4983(4) 0.0153(6) Uani 1 1 d .
C8AA C 0.9612(3) 0.33539(13) 0.7425(4) 0.0170(6) Uani 1 1 d .
C9AA C 0.7648(3) 0.52224(13) 0.8475(4) 0.0176(6) Uani 1 1 d .
H9AA H 0.7746 0.5208 0.9641 0.021 Uiso 1 1 calc R
C0BA C 0.7287(3) 0.53080(14) 0.3164(4) 0.0207(7) Uani 1 1 d .
H0BA H 0.7741 0.4945 0.2808 0.031 Uiso 1 1 calc R
H0BB H 0.7790 0.5686 0.2983 0.031 Uiso 1 1 calc R
H0BC H 0.6271 0.5331 0.2512 0.031 Uiso 1 1 calc R
C1BA C 0.6130(3) 0.33356(13) 0.6726(4) 0.0161(6) Uani 1 1 d .
C2BA C 1.0961(3) 0.31722(14) 0.8431(4) 0.0202(7) Uani 1 1 d .
H2BA H 1.1670 0.3032 0.7920 0.024 Uiso 1 1 calc R
C3BA C 1.0259(3) 0.33864(14) 1.0913(4) 0.0213(7) Uani 1 1 d .
H3BA H 1.0490 0.3398 1.2099 0.026 Uiso 1 1 calc R
C4BA C 0.8899(3) 0.35644(13) 0.9965(4) 0.0168(6) Uani 1 1 d .
C5BA C 0.5291(3) 0.58004(14) 0.8067(4) 0.0205(7) Uani 1 1 d .
H5BA H 0.4344 0.5772 0.7239 0.031 Uiso 1 1 calc R
H5BB H 0.5542 0.6238 0.8312 0.031 Uiso 1 1 calc R
H5BC H 0.5256 0.5588 0.9095 0.031 Uiso 1 1 calc R
C7BA C 1.1291(3) 0.31908(14) 1.0141(4) 0.0211(7) Uani 1 1 d .
H7BA H 1.2225 0.3070 1.0799 0.025 Uiso 1 1 calc R
C8BA C 0.9260(3) 0.33230(15) 0.5551(4) 0.0232(7) Uani 1 1 d .
H8BA H 0.9217 0.2888 0.5197 0.035 Uiso 1 1 calc R
H8BB H 1.0010 0.3540 0.5180 0.035 Uiso 1 1 calc R
H8BC H 0.8323 0.3521 0.5055 0.035 Uiso 1 1 calc R
C9BA C 0.8590(3) 0.49700(13) 0.6126(4) 0.0176(6) Uani 1 1 d .
H9BA H 0.9316 0.4780 0.5721 0.021 Uiso 1 1 calc R
C0CA C 0.6416(3) 0.54973(13) 0.7379(3) 0.0149(6) Uani 1 1 d .
C1CA C 0.6348(3) 0.26688(13) 0.7247(4) 0.0219(7) Uani 1 1 d .
H1CA H 0.7263 0.2520 0.7091 0.033 Uiso 1 1 calc R
H1CB H 0.5550 0.2419 0.6563 0.033 Uiso 1 1 calc R
H1CC H 0.6374 0.2631 0.8428 0.033 Uiso 1 1 calc R
C2CA C 0.7770(3) 0.37750(14) 1.0786(4) 0.0222(7) Uani 1 1 d .
H2CA H 0.7448 0.4195 1.0403 0.033 Uiso 1 1 calc R
H2CB H 0.8184 0.3777 1.2002 0.033 Uiso 1 1 calc R
H2CC H 0.6945 0.3490 1.0486 0.033 Uiso 1 1 calc R
C3CA C 0.3512(3) 0.32248(14) 0.4946(4) 0.0217(7) Uani 1 1 d .
H3CA H 0.2736 0.3370 0.5404 0.033 Uiso 1 1 calc R
H3CB H 0.3690 0.2782 0.5199 0.033 Uiso 1 1 calc R
H3CC H 0.3227 0.3286 0.3732 0.033 Uiso 1 1 calc R

loop_
_atom_site_aniso_label
_atom_site_aniso_U_11
_atom_site_aniso_U_22
_atom_site_aniso_U_33
_atom_site_aniso_U_23
_atom_site_aniso_U_13
_atom_site_aniso_U_12
Fe1 0.0105(2) 0.0153(2) 0.0136(2) 0.00145(19) 0.00358(16) -0.00009(18)
N1AA 0.0096(12) 0.0162(13) 0.0137(12) 0.0015(10) 0.0011(10) 0.0008(10)
N2AA 0.0129(12) 0.0180(13) 0.0125(12) -0.0012(10) 0.0028(10) 0.0006(10)
C3AA 0.0154(15) 0.0162(15) 0.0171(16) 0.0013(12) 0.0064(13) -0.0008(12)
C4AA 0.0099(13) 0.0143(15) 0.0155(15) 0.0010(11) 0.0016(12) -0.0034(11)
C5AA 0.0123(14) 0.0139(14) 0.0135(15) 0.0012(11) 0.0015(12) 0.0008(11)
C6AA 0.0120(14) 0.0169(16) 0.0208(17) 0.0037(13) -0.0031(13) -0.0019(12)
C7AA 0.0150(14) 0.0150(16) 0.0171(15) -0.0002(11) 0.0064(12) -0.0025(11)
C8AA 0.0200(16) 0.0152(15) 0.0160(15) -0.0008(12) 0.0054(13) -0.0009(12)
C9AA 0.0200(15) 0.0178(16) 0.0135(15) 0.0012(12) 0.0021(12) -0.0036(12)
C0BA 0.0204(15) 0.0245(18) 0.0195(16) 0.0016(13) 0.0093(13) -0.0035(13)
C1BA 0.0154(15) 0.0162(15) 0.0171(16) -0.0001(12) 0.0055(13) -0.0001(12)
C2BA 0.0154(15) 0.0192(16) 0.0273(18) 0.0010(13) 0.0084(14) 0.0029(13)
C3BA 0.0255(17) 0.0210(17) 0.0137(16) 0.0006(13) -0.0007(13) 0.0024(13)
C4BA 0.0213(16) 0.0144(15) 0.0164(16) 0.0019(12) 0.0080(13) 0.0007(12)
C5BA 0.0223(16) 0.0225(17) 0.0189(16) -0.0033(13) 0.0096(14) -0.0009(13)
C7BA 0.0139(15) 0.0212(16) 0.0232(18) -0.0004(14) -0.0032(13) 0.0030(13)
C8BA 0.0224(17) 0.0301(18) 0.0178(17) -0.0008(13) 0.0065(14) 0.0064(14)
C9BA 0.0122(14) 0.0183(15) 0.0238(17) 0.0001(13) 0.0076(13) -0.0021(12)
C0CA 0.0127(14) 0.0169(16) 0.0154(15) -0.0025(12) 0.0048(12) -0.0050(12)
C1CA 0.0207(16) 0.0165(16) 0.0255(17) 0.0024(13) 0.0016(14) -0.0007(13)
C2CA 0.0283(18) 0.0247(17) 0.0164(16) 0.0038(13) 0.0106(14) 0.0055(14)
C3CA 0.0184(16) 0.0189(16) 0.0247(18) 0.0022(14) 0.0007(14) -0.0015(13)

loop_
_atom_type_symbol
_atom_type_description
_atom_type_scat_dispersion_real
_atom_type_scat_dispersion_imag
_atom_type_scat_source
C C 0.0033 0.0016 'International Tables Vol C Tables 4.2.6.8 and 6.1.1.4'
H H 0.0000 0.0000 'International Tables Vol C Tables 4.2.6.8 and 6.1.1.4'
Fe Fe 0.3463 0.8444 'International Tables Vol C Tables 4.2.6.8 and 6.1.1.4'
N N 0.0061 0.0033 'International Tables Vol C Tables 4.2.6.8 and 6.1.1.4'

loop_
_geom_angle_atom_site_label_1
_geom_angle_atom_site_label_2
_geom_angle_atom_site_label_3
_geom_angle
_geom_angle_site_symmetry_1
_geom_angle_site_symmetry_3
N1AA Fe1 N2AA 80.74(10) . .
N1AA Fe1 C9BA 143.91(11) . .
N2AA Fe1 C9BA 106.44(11) . .
N1AA Fe1 C6AA 176.03(11) . .
N2AA Fe1 C6AA 95.97(11) . .
C9BA Fe1 C6AA 39.19(11) . .
N1AA Fe1 C9AA 140.33(10) . .
N2AA Fe1 C9AA 110.87(11) . .
C9BA Fe1 C9AA 71.26(11) . .
C6AA Fe1 C9AA 38.96(11) . .
N1AA Fe1 C7AA 112.85(10) . .
N2AA Fe1 C7AA 137.42(10) . .
C9BA Fe1 C7AA 39.53(11) . .
C6AA Fe1 C7AA 71.09(11) . .
C9AA Fe1 C7AA 84.70(11) . .
N1AA Fe1 C4AA 99.93(10) . .
N2AA Fe1 C4AA 176.87(10) . .
C9BA Fe1 C4AA 71.21(11) . .
C6AA Fe1 C4AA 83.47(11) . .
C9AA Fe1 C4AA 70.56(11) . .
C7AA Fe1 C4AA 39.52(10) . .
N1AA Fe1 C0CA 110.91(10) . .
N2AA Fe1 C0CA 143.52(10) . .
C9BA Fe1 C0CA 84.60(11) . .
C6AA Fe1 C0CA 70.48(11) . .
C9AA Fe1 C0CA 38.92(11) . .
C7AA Fe1 C0CA 71.60(10) . .
C4AA Fe1 C0CA 39.07(10) . .
C3AA N1AA C4AA 115.6(2) . 3_666
C3AA N1AA Fe1 116.34(19) . .
C4AA N1AA Fe1 128.01(18) 3_666 .
C1BA N2AA C5AA 118.0(2) . .
C1BA N2AA Fe1 116.94(19) . .
C5AA N2AA Fe1 125.03(18) . .
N1AA C3AA C1BA 113.4(3) . .
N1AA C3AA C3CA 121.9(3) . .
C1BA C3AA C3CA 124.7(3) . .
C0CA C4AA N1AA 119.4(2) . 3_666
C0CA C4AA C7AA 121.0(3) . .
N1AA C4AA C7AA 119.6(2) 3_666 .
C0CA C4AA Fe1 70.67(16) . .
N1AA C4AA Fe1 132.04(19) 3_666 .
C7AA C4AA Fe1 70.17(15) . .
C4BA C5AA C8AA 120.9(3) . .
C4BA C5AA N2AA 119.5(2) . .
C8AA C5AA N2AA 119.6(2) . .
C9BA C6AA C9AA 121.2(3) . .
C9BA C6AA Fe1 69.74(16) . .
C9AA C6AA Fe1 71.24(17) . .
C9BA C7AA C4AA 117.9(2) . .
C9BA C7AA C0BA 121.4(2) . .
C4AA C7AA C0BA 120.6(3) . .
C9BA C7AA Fe1 68.52(15) . .
C4AA C7AA Fe1 70.31(15) . .
C0BA C7AA Fe1 136.5(2) . .
C2BA C8AA C5AA 117.8(3) . .
C2BA C8AA C8BA 121.0(3) . .
C5AA C8AA C8BA 121.2(3) . .
C6AA C9AA C0CA 119.8(3) . .
C6AA C9AA Fe1 69.79(17) . .
C0CA C9AA Fe1 71.16(17) . .
N2AA C1BA C3AA 112.5(3) . .
N2AA C1BA C1CA 121.9(3) . .
C3AA C1BA C1CA 125.5(3) . .
C7BA C2BA C8AA 121.7(3) . .
C4BA C3BA C7BA 120.3(3) . .
C3BA C4BA C5AA 119.3(3) . .
C3BA C4BA C2CA 120.9(3) . .
C5AA C4BA C2CA 119.9(3) . .
C2BA C7BA C3BA 120.0(3) . .
C6AA C9BA C7AA 120.8(3) . .
C6AA C9BA Fe1 71.07(16) . .
C7AA C9BA Fe1 71.95(15) . .
C9AA C0CA C4AA 119.3(2) . .
C9AA C0CA C5BA 120.0(2) . .
C4AA C0CA C5BA 120.6(3) . .
C9AA C0CA Fe1 69.92(16) . .
C4AA C0CA Fe1 70.26(15) . .
C5BA C0CA Fe1 135.22(19) . .

loop_
_geom_bond_atom_site_label_1
_geom_bond_atom_site_label_2
_geom_bond_distance
_geom_bond_site_symmetry_2
Fe1 N1AA 1.884(2) .
Fe1 N2AA 1.889(2) .
Fe1 C9BA 2.073(3) .
Fe1 C6AA 2.090(3) .
Fe1 C9AA 2.109(3) .
Fe1 C7AA 2.118(3) .
Fe1 C4AA 2.119(3) .
Fe1 C0CA 2.125(3) .
N1AA C3AA 1.365(3) .
N1AA C4AA 1.422(4) 3_666
N2AA C1BA 1.358(4) .
N2AA C5AA 1.431(4) .
C3AA C1BA 1.380(4) .
C3AA C3CA 1.505(4) .
C4AA C0CA 1.419(4) .
C4AA N1AA 1.422(4) 3_666
C4AA C7AA 1.432(4) .
C5AA C4BA 1.397(4) .
C5AA C8AA 1.409(4) .
C6AA C9BA 1.396(4) .
C6AA C9AA 1.400(4) .
C7AA C9BA 1.418(4) .
C7AA C0BA 1.498(4) .
C8AA C2BA 1.392(4) .
C8AA C8BA 1.504(4) .
C9AA C0CA 1.410(4) .
C1BA C1CA 1.497(4) .
C2BA C7BA 1.370(4) .
C3BA C4BA 1.383(4) .
C3BA C7BA 1.392(4) .
C4BA C2CA 1.506(4) .
C5BA C0CA 1.509(4) .
